data_7103786
loop_
_publ_author_name
'Peter Scott'
'Kevin M. Gillespie'
'Paul D. Knight'
'Colin Morton'
'O.Paul N'

_publ_section_title
;
Chiral-at-metal organolanthanides: enantioselective
aminoalkene hydroamination/cyclisation with non-cyclopentadienyls
;
_journal_name_full 'Chemical communications (Cambridge, England)'
_journal_paper_doi 10.1039/b305105f
_journal_year 2003
_chemical_formula_moiety '[SmL4{N(SiMe2H)}]'
_chemical_formula_sum 'C57 H92 N3 O2 Si2 Sm'
_chemical_formula_weight 1057.87
_chemical_name_systematic
;
?
;
_space_group_IT_number 2
_symmetry_cell_setting triclinic
_symmetry_space_group_name_Hall '-P 1'
_symmetry_space_group_name_H-M 'P -1'
_atom_sites_solution_hydrogens geom
_atom_sites_solution_primary direct
_atom_sites_solution_secondary difmap
_audit_creation_method SHELXL-97
_cell_angle_alpha 101.030(2)
_cell_angle_beta 101.798(3)
_cell_angle_gamma 94.828(3)
_cell_formula_units_Z 2
_cell_length_a 11.1290(13)
_cell_length_b 14.1565(17)
_cell_length_c 19.349(2)
_cell_measurement_reflns_used 11143
_cell_measurement_temperature 180(2)
_cell_measurement_theta_max 27.74
_cell_measurement_theta_min 2.83
_cell_volume 2904.7(6)
_computing_cell_refinement 'SAINT (Siemens, 1995)'
_computing_data_collection 'SMART (Siemens, 1994)'
_computing_data_reduction 'SAINT (Siemens, 1995)'
_computing_molecular_graphics 'SHELXTL (Sheldrick, 1997)'
_computing_publication_material 'SHELXTL (Sheldrick, 1997)'
_computing_structure_refinement 'SHELXL-97 (Sheldrick, 1997)'
_computing_structure_solution 'SHELXS-97 (Sheldrick, 1990)'
_diffrn_ambient_temperature 180(2)
_diffrn_detector_area_resol_mean 8.192
_diffrn_measured_fraction_theta_full 0.885
_diffrn_measured_fraction_theta_max 0.885
_diffrn_measurement_device_type 'Siemens SMART diffractometer'
_diffrn_measurement_method '\w scans'
_diffrn_radiation_monochromator graphite
_diffrn_radiation_source 'fine-focus sealed tube'
_diffrn_radiation_type MoK\a
_diffrn_radiation_wavelength 0.71073
_diffrn_reflns_av_R_equivalents 0.0661
_diffrn_reflns_av_sigmaI/netI 0.1349
_diffrn_reflns_limit_h_max 15
_diffrn_reflns_limit_h_min -15
_diffrn_reflns_limit_k_max 18
_diffrn_reflns_limit_k_min -18
_diffrn_reflns_limit_l_max 26
_diffrn_reflns_limit_l_min -25
_diffrn_reflns_number 28296
_diffrn_reflns_theta_full 29.22
_diffrn_reflns_theta_max 29.22
_diffrn_reflns_theta_min 1.64
_diffrn_standards_decay_% nil
_exptl_absorpt_coefficient_mu 1.092
_exptl_absorpt_correction_T_max 0.9377
_exptl_absorpt_correction_T_min 0.6965
_exptl_absorpt_correction_type Semi-empirical
_exptl_absorpt_process_details 'SADABS (Sheldrick, 1996)'
_exptl_crystal_colour Yellow
_exptl_crystal_density_diffrn 1.210
_exptl_crystal_density_method 'not measured'
_exptl_crystal_description Block
_exptl_crystal_F_000 1122
_exptl_crystal_size_max 0.32
_exptl_crystal_size_mid 0.22
_exptl_crystal_size_min 0.08
_refine_diff_density_max 1.163
_refine_diff_density_min -2.170
_refine_diff_density_rms 0.126
_refine_ls_extinction_method none
_refine_ls_goodness_of_fit_ref 0.934
_refine_ls_hydrogen_treatment mixed
_refine_ls_matrix_type full
_refine_ls_number_parameters 636
_refine_ls_number_reflns 13972
_refine_ls_number_restraints 81
_refine_ls_restrained_S_all 0.933
_refine_ls_R_factor_all 0.0968
_refine_ls_R_factor_gt 0.0524
_refine_ls_shift/su_max 0.003
_refine_ls_shift/su_mean 0.000
_refine_ls_structure_factor_coef Fsqd
_refine_ls_weighting_details 'calc w==1/[\s^2^(Fo^2^)+(0.0431P)^2^+0.0000P] where P==(Fo^2^+2Fc^2^)/3'
_refine_ls_weighting_scheme calc
_refine_ls_wR_factor_gt 0.0961
_refine_ls_wR_factor_ref 0.1082
_reflns_number_gt 9141
_reflns_number_total 13972
_reflns_threshold_expression >2sigma(I)
_cod_data_source_file b305105f.txt
_cod_data_source_block po17_[SmL4{N(SiMe2H)}]
_cod_depositor_comments
;
The following automatic conversions were performed:
'_symmetry_cell_setting' value 'Triclinic' changed to 'triclinic'
according to '/home/saulius/struct/CIF-dictionaries/cif_core.dic'
dictionary named 'cif_core.dic' version 2.4.1 from 2010-06-29.

Automatic conversion script
Id: cif_fix_enum 1527 2010-12-29 10:47:43Z saulius 
;
_cod_original_sg_symbol_H-M P-1
_cod_database_code 7103786

loop_
_symmetry_equiv_pos_as_xyz
'x, y, z'
'-x, -y, -z'

loop_
_atom_site_label
_atom_site_type_symbol
_atom_site_fract_x
_atom_site_fract_y
_atom_site_fract_z
_atom_site_U_iso_or_equiv
_atom_site_adp_type
_atom_site_occupancy
_atom_site_symmetry_multiplicity
_atom_site_calc_flag
_atom_site_refinement_flags
_atom_site_disorder_assembly
_atom_site_disorder_group
Sm1 Sm 0.93527(2) 1.070414(17) 0.226898(12) 0.01950(7) Uani 1 1 d . . .
Si1 Si 0.61496(11) 1.07528(10) 0.13495(7) 0.0311(3) Uani 1 1 d . . .
H1A H 0.553(4) 1.125(3) 0.087(2) 0.044(13) Uiso 1 1 d . . .
Si2 Si 0.83706(12) 1.09786(10) 0.06897(6) 0.0297(3) Uani 1 1 d . . .
H2A H 0.972(4) 1.117(3) 0.105(2) 0.037(12) Uiso 1 1 d . . .
O1 O 0.9539(2) 0.9255(2) 0.17478(15) 0.0252(7) Uani 1 1 d . . .
O2 O 0.8463(2) 1.0486(2) 0.31365(14) 0.0237(7) Uani 1 1 d . . .
N1 N 1.1719(3) 1.0486(2) 0.26865(17) 0.0184(7) Uani 1 1 d . . .
N2 N 1.0107(3) 1.2359(2) 0.32729(17) 0.0204(8) Uani 1 1 d . . .
N3 N 0.7703(3) 1.0885(2) 0.13963(17) 0.0236(8) Uani 1 1 d . . .
C1 C 1.0284(4) 0.8566(3) 0.1666(2) 0.0223(9) Uani 1 1 d . . .
C2 C 0.9837(4) 0.7560(3) 0.1466(2) 0.0247(10) Uani 1 1 d . . .
C3 C 0.8458(4) 0.7201(3) 0.1337(3) 0.0320(11) Uani 1 1 d . . .
C4 C 0.8018(4) 0.7517(3) 0.2038(3) 0.0411(13) Uani 1 1 d . . .
H4A H 0.8151 0.8227 0.2185 0.062 Uiso 1 1 calc R . .
H4B H 0.8488 0.7239 0.2419 0.062 Uiso 1 1 calc R . .
H4C H 0.7135 0.7287 0.1957 0.062 Uiso 1 1 calc R . .
C5 C 0.7730(5) 0.7622(4) 0.0730(3) 0.0520(15) Uani 1 1 d . . .
H5A H 0.7859 0.8332 0.0870 0.078 Uiso 1 1 calc R . .
H5B H 0.6846 0.7391 0.0647 0.078 Uiso 1 1 calc R . .
H5C H 0.8018 0.7412 0.0286 0.078 Uiso 1 1 calc R . .
C6 C 0.8193(4) 0.6095(3) 0.1115(3) 0.0521(15) Uani 1 1 d . . .
H6A H 0.8516 0.5867 0.0686 0.078 Uiso 1 1 calc R . .
H6B H 0.7298 0.5896 0.1005 0.078 Uiso 1 1 calc R . .
H6C H 0.8597 0.5811 0.1512 0.078 Uiso 1 1 calc R . .
C7 C 1.0714(4) 0.6911(3) 0.1406(2) 0.0275(10) Uani 1 1 d . . .
H7 H 1.0424 0.6236 0.1266 0.033 Uiso 1 1 calc R . .
C8 C 1.1985(4) 0.7193(3) 0.1537(2) 0.0246(10) Uani 1 1 d . . .
C9 C 1.2852(4) 0.6411(3) 0.1438(2) 0.0303(11) Uani 1 1 d . . .
C10 C 1.2434(5) 0.5757(4) 0.0677(3) 0.0461(14) Uani 1 1 d . . .
H10A H 1.2998 0.5267 0.0618 0.069 Uiso 1 1 calc R . .
H10B H 1.2444 0.6152 0.0314 0.069 Uiso 1 1 calc R . .
H10C H 1.1592 0.5434 0.0615 0.069 Uiso 1 1 calc R . .
C11 C 1.2814(5) 0.5776(4) 0.1989(3) 0.0497(14) Uani 1 1 d . . .
H11A H 1.3124 0.6173 0.2478 0.074 Uiso 1 1 calc R . .
H11B H 1.3334 0.5260 0.1906 0.074 Uiso 1 1 calc R . .
H11C H 1.1960 0.5488 0.1936 0.074 Uiso 1 1 calc R . .
C12 C 1.4182(4) 0.6857(4) 0.1520(3) 0.0528(15) Uani 1 1 d . . .
H12A H 1.4502 0.7234 0.2014 0.079 Uiso 1 1 calc R . .
H12B H 1.4204 0.7284 0.1178 0.079 Uiso 1 1 calc R . .
H12C H 1.4694 0.6340 0.1419 0.079 Uiso 1 1 calc R . .
C13 C 1.2387(4) 0.8173(3) 0.1748(2) 0.0254(10) Uani 1 1 d . . .
H13 H 1.3249 0.8389 0.1850 0.031 Uiso 1 1 calc R . .
C14 C 1.1563(4) 0.8856(3) 0.1814(2) 0.0216(9) Uani 1 1 d . . .
C15 C 1.2053(4) 0.9915(3) 0.2022(2) 0.0230(10) Uani 1 1 d . . .
H15A H 1.1744 1.0216 0.1609 0.028 Uiso 1 1 calc R . .
H15B H 1.2966 0.9979 0.2103 0.028 Uiso 1 1 calc R . .
C16 C 1.1471(4) 0.9870(3) 0.3198(2) 0.0259(10) Uani 1 1 d . . .
H16A H 1.2166 0.9500 0.3307 0.039 Uiso 1 1 calc R . .
H16B H 1.0710 0.9420 0.2977 0.039 Uiso 1 1 calc R . .
H16C H 1.1373 1.0283 0.3645 0.039 Uiso 1 1 calc R . .
C17 C 1.2721(4) 1.1265(3) 0.3048(2) 0.0201(9) Uani 1 1 d . . .
C18 C 1.3778(4) 1.1039(3) 0.3485(2) 0.0281(10) Uani 1 1 d . . .
H18 H 1.3833 1.0389 0.3538 0.034 Uiso 1 1 calc R . .
C19 C 1.4742(4) 1.1759(3) 0.3840(2) 0.0325(11) Uani 1 1 d . . .
H19 H 1.5470 1.1604 0.4125 0.039 Uiso 1 1 calc R . .
C20 C 1.4643(4) 1.2704(3) 0.3778(2) 0.0320(11) Uani 1 1 d . . .
H20 H 1.5292 1.3202 0.4039 0.038 Uiso 1 1 calc R . .
C21 C 1.3610(4) 1.2941(3) 0.3343(2) 0.0285(11) Uani 1 1 d . . .
C22 C 1.3517(4) 1.3985(3) 0.3318(3) 0.0416(13) Uani 1 1 d . . .
H22A H 1.3544 1.4083 0.2834 0.062 Uiso 1 1 calc R . .
H22B H 1.4210 1.4396 0.3673 0.062 Uiso 1 1 calc R . .
H22C H 1.2735 1.4159 0.3432 0.062 Uiso 1 1 calc R . .
C23 C 1.2635(4) 1.2201(3) 0.2964(2) 0.0214(9) Uani 1 1 d . . .
C24 C 1.1581(4) 1.2509(3) 0.2478(2) 0.0215(9) Uani 1 1 d . . .
C25 C 1.1801(4) 1.2752(3) 0.1837(2) 0.0277(10) Uani 1 1 d . . .
C26 C 1.2936(4) 1.2475(3) 0.1569(2) 0.0341(11) Uani 1 1 d . . .
H26A H 1.2940 1.1771 0.1502 0.051 Uiso 1 1 calc R . .
H26B H 1.3682 1.2807 0.1925 0.051 Uiso 1 1 calc R . .
H26C H 1.2922 1.2668 0.1108 0.051 Uiso 1 1 calc R . .
C27 C 1.0985(4) 1.3248(3) 0.1448(2) 0.0340(12) Uani 1 1 d . . .
H27 H 1.1141 1.3407 0.1016 0.041 Uiso 1 1 calc R . .
C28 C 0.9952(4) 1.3512(3) 0.1681(2) 0.0340(12) Uani 1 1 d . . .
H28 H 0.9427 1.3889 0.1427 0.041 Uiso 1 1 calc R . .
C29 C 0.9673(4) 1.3237(3) 0.2276(2) 0.0297(11) Uani 1 1 d . . .
H29 H 0.8930 1.3394 0.2413 0.036 Uiso 1 1 calc R . .
C30 C 1.0463(4) 1.2728(3) 0.2687(2) 0.0240(10) Uani 1 1 d . . .
C31 C 1.0968(4) 1.2692(3) 0.3986(2) 0.0348(11) Uani 1 1 d . . .
H31A H 1.1802 1.2551 0.3947 0.052 Uiso 1 1 calc R . .
H31B H 1.0694 1.2354 0.4335 0.052 Uiso 1 1 calc R . .
H31C H 1.0980 1.3393 0.4150 0.052 Uiso 1 1 calc R . .
C32 C 0.8822(4) 1.2496(3) 0.3360(2) 0.0261(10) Uani 1 1 d . . .
H32A H 0.8776 1.3199 0.3510 0.031 Uiso 1 1 calc R . .
H32B H 0.8236 1.2254 0.2886 0.031 Uiso 1 1 calc R . .
C33 C 0.8431(4) 1.1986(3) 0.3901(2) 0.0235(10) Uani 1 1 d . . .
C34 C 0.8222(4) 1.2537(3) 0.4537(2) 0.0256(10) Uani 1 1 d . . .
H34 H 0.8341 1.3225 0.4618 0.031 Uiso 1 1 calc R . .
C35 C 0.7845(4) 1.2097(3) 0.5053(2) 0.0266(10) Uani 1 1 d . . .
C36 C 0.7666(4) 1.2673(3) 0.5774(2) 0.0330(11) Uani 1 1 d . . .
C37 C 0.7581(6) 1.3730(4) 0.5768(3) 0.0679(19) Uani 1 1 d . . .
H37A H 0.7397 1.4054 0.6223 0.102 Uiso 1 1 calc R . .
H37B H 0.6921 1.3784 0.5362 0.102 Uiso 1 1 calc R . .
H37C H 0.8371 1.4038 0.5717 0.102 Uiso 1 1 calc R . .
C38 C 0.6455(5) 1.2249(5) 0.5944(3) 0.0648(18) Uani 1 1 d . . .
H38A H 0.6537 1.1597 0.6033 0.097 Uiso 1 1 calc R . .
H38B H 0.5761 1.2216 0.5532 0.097 Uiso 1 1 calc R . .
H38C H 0.6302 1.2668 0.6374 0.097 Uiso 1 1 calc R . .
C39 C 0.8751(5) 1.2589(4) 0.6380(2) 0.0425(13) Uani 1 1 d . . .
H39A H 0.8821 1.1903 0.6376 0.064 Uiso 1 1 calc R . .
H39B H 0.8607 1.2908 0.6847 0.064 Uiso 1 1 calc R . .
H39C H 0.9518 1.2904 0.6305 0.064 Uiso 1 1 calc R . .
C40 C 0.7663(4) 1.1091(3) 0.4895(2) 0.0272(10) Uani 1 1 d . . .
H40 H 0.7415 1.0777 0.5244 0.033 Uiso 1 1 calc R . .
C41 C 0.7816(4) 1.0504(3) 0.4259(2) 0.0231(10) Uani 1 1 d . . .
C42 C 0.7527(4) 0.9391(3) 0.4104(2) 0.0276(10) Uani 1 1 d . . .
C43 C 0.7017(5) 0.9038(4) 0.4703(3) 0.0465(14) Uani 1 1 d . . .
H43A H 0.6320 0.9385 0.4793 0.070 Uiso 1 1 calc R . .
H43B H 0.7670 0.9166 0.5147 0.070 Uiso 1 1 calc R . .
H43C H 0.6737 0.8340 0.4552 0.070 Uiso 1 1 calc R . .
C44 C 0.8706(4) 0.8916(3) 0.4033(3) 0.0367(12) Uani 1 1 d . . .
H44A H 0.8505 0.8208 0.3923 0.055 Uiso 1 1 calc R . .
H44B H 0.9329 0.9122 0.4489 0.055 Uiso 1 1 calc R . .
H44C H 0.9034 0.9116 0.3643 0.055 Uiso 1 1 calc R . .
C45 C 0.6528(4) 0.9048(3) 0.3404(2) 0.0351(12) Uani 1 1 d . . .
H45A H 0.6827 0.9245 0.3003 0.053 Uiso 1 1 calc R . .
H45B H 0.5776 0.9341 0.3458 0.053 Uiso 1 1 calc R . .
H45C H 0.6342 0.8340 0.3302 0.053 Uiso 1 1 calc R . .
C46 C 0.8241(4) 1.0983(3) 0.3752(2) 0.0224(9) Uani 1 1 d . . .
C47 C 0.5787(4) 1.1311(4) 0.2217(3) 0.0396(12) Uani 1 1 d . . .
H47A H 0.6260 1.1051 0.2607 0.059 Uiso 1 1 calc R . .
H47B H 0.4900 1.1161 0.2187 0.059 Uiso 1 1 calc R . .
H47C H 0.6010 1.2016 0.2314 0.059 Uiso 1 1 calc R . .
C48 C 0.5449(5) 0.9458(4) 0.1128(3) 0.0549(15) Uani 1 1 d . . .
H48A H 0.5584 0.9139 0.0659 0.082 Uiso 1 1 calc R . .
H48B H 0.4558 0.9425 0.1105 0.082 Uiso 1 1 calc R . .
H48C H 0.5836 0.9130 0.1502 0.082 Uiso 1 1 calc R . .
C49 C 0.7984(5) 1.2000(4) 0.0238(3) 0.0478(14) Uani 1 1 d . . .
H49A H 0.7175 1.1819 -0.0100 0.072 Uiso 1 1 calc R . .
H49B H 0.8617 1.2141 -0.0027 0.072 Uiso 1 1 calc R . .
H49C H 0.7957 1.2578 0.0603 0.072 Uiso 1 1 calc R . .
C50 C 0.8196(5) 0.9866(4) -0.0031(2) 0.0464(14) Uani 1 1 d . . .
H50A H 0.8480 0.9330 0.0187 0.070 Uiso 1 1 calc R . .
H50B H 0.8694 0.9986 -0.0376 0.070 Uiso 1 1 calc R . .
H50C H 0.7324 0.9695 -0.0283 0.070 Uiso 1 1 calc R . .
C51 C 0.8673(12) 0.5533(9) 0.4251(7) 0.0903(14) Uani 0.544(8) 1 d PU A 1
H51A H 0.8981 0.5014 0.3948 0.135 Uiso 0.544(8) 1 calc PR A 1
H51B H 0.9097 0.5599 0.4758 0.135 Uiso 0.544(8) 1 calc PR A 1
H51C H 0.8834 0.6145 0.4100 0.135 Uiso 0.544(8) 1 calc PR A 1
C52 C 0.7252(13) 0.5277(12) 0.4167(8) 0.0895(12) Uani 0.544(8) 1 d PU A 1
H52A H 0.6947 0.5693 0.4550 0.107 Uiso 0.544(8) 1 calc PR A 1
H52B H 0.7031 0.4586 0.4172 0.107 Uiso 0.544(8) 1 calc PR A 1
C51A C 0.6596(14) 0.5944(12) 0.4537(9) 0.0901(13) Uani 0.456(8) 1 d PU A 2
H51D H 0.5740 0.5771 0.4257 0.135 Uiso 0.456(8) 1 calc PR A 2
H51E H 0.6737 0.6638 0.4763 0.135 Uiso 0.456(8) 1 calc PR A 2
H51F H 0.6744 0.5565 0.4913 0.135 Uiso 0.456(8) 1 calc PR A 2
C52A C 0.7416(17) 0.5741(14) 0.4073(10) 0.0896(12) Uani 0.456(8) 1 d PU A 2
H52C H 0.7845 0.5181 0.4175 0.107 Uiso 0.456(8) 1 calc PR A 2
H52D H 0.8048 0.6309 0.4148 0.107 Uiso 0.456(8) 1 calc PR A 2
C53 C 0.6691(7) 0.5520(5) 0.3331(4) 0.0886(11) Uani 1 1 d U . .
H53A H 0.5799 0.5586 0.3270 0.106 Uiso 1 1 calc R A 1
H53B H 0.7129 0.6141 0.3296 0.106 Uiso 1 1 calc R A 1
C54 C 0.6871(7) 0.4726(5) 0.2752(4) 0.0863(10) Uani 1 1 d U A .
H54A H 0.7748 0.4816 0.2719 0.104 Uiso 1 1 calc R . .
H54B H 0.6726 0.4105 0.2903 0.104 Uiso 1 1 calc R . .
C55 C 0.6093(7) 0.4635(5) 0.2023(4) 0.0844(10) Uani 1 1 d U . .
H55A H 0.5219 0.4543 0.2061 0.101 Uiso 1 1 calc R A .
H55B H 0.6229 0.5265 0.1882 0.101 Uiso 1 1 calc R . .
C56 C 0.6238(6) 0.3878(5) 0.1430(4) 0.0840(11) Uani 1 1 d U A .
H56A H 0.6113 0.3245 0.1568 0.101 Uiso 1 1 calc R . .
H56B H 0.7104 0.3975 0.1378 0.101 Uiso 1 1 calc R . .
C57 C 0.5408(6) 0.3815(5) 0.0713(4) 0.0828(13) Uani 1 1 d U . .
H57A H 0.4545 0.3693 0.0747 0.124 Uiso 1 1 calc R A .
H57B H 0.5592 0.3282 0.0360 0.124 Uiso 1 1 calc R . .
H57C H 0.5539 0.4427 0.0556 0.124 Uiso 1 1 calc R . .

loop_
_atom_site_aniso_label
_atom_site_aniso_U_11
_atom_site_aniso_U_22
_atom_site_aniso_U_33
_atom_site_aniso_U_23
_atom_site_aniso_U_13
_atom_site_aniso_U_12
Sm1 0.01910(12) 0.02593(12) 0.01212(11) 0.00148(8) 0.00268(8) 0.00337(8)
Si1 0.0214(7) 0.0477(8) 0.0240(7) 0.0109(6) 0.0014(6) 0.0056(6)
Si2 0.0312(7) 0.0436(8) 0.0150(6) 0.0082(6) 0.0051(6) 0.0043(6)
O1 0.0235(16) 0.0265(16) 0.0228(17) 0.0016(13) 0.0012(13) 0.0049(13)
O2 0.0277(16) 0.0314(17) 0.0119(15) 0.0010(13) 0.0081(13) 0.0026(13)
N1 0.0222(18) 0.0187(18) 0.0130(17) 0.0033(14) 0.0022(15) 0.0003(14)
N2 0.0187(18) 0.0248(19) 0.0172(18) 0.0024(15) 0.0045(15) 0.0042(15)
N3 0.0222(19) 0.035(2) 0.0117(18) 0.0032(16) 0.0028(15) 0.0034(16)
C1 0.029(2) 0.024(2) 0.012(2) 0.0013(18) 0.0032(18) 0.0018(19)
C2 0.028(2) 0.026(2) 0.017(2) -0.0004(19) 0.0045(19) -0.001(2)
C3 0.025(2) 0.028(3) 0.036(3) -0.004(2) 0.006(2) -0.006(2)
C4 0.038(3) 0.039(3) 0.045(3) 0.002(2) 0.018(3) -0.003(2)
C5 0.039(3) 0.068(4) 0.034(3) -0.004(3) -0.006(3) -0.003(3)
C6 0.032(3) 0.043(3) 0.071(4) -0.011(3) 0.017(3) -0.011(2)
C7 0.039(3) 0.021(2) 0.020(2) 0.0016(19) 0.007(2) 0.001(2)
C8 0.034(3) 0.023(2) 0.018(2) 0.0065(19) 0.007(2) 0.008(2)
C9 0.036(3) 0.022(2) 0.035(3) 0.004(2) 0.012(2) 0.009(2)
C10 0.063(4) 0.044(3) 0.036(3) -0.002(3) 0.022(3) 0.027(3)
C11 0.068(4) 0.040(3) 0.047(3) 0.014(3) 0.017(3) 0.022(3)
C12 0.036(3) 0.045(3) 0.083(5) 0.012(3) 0.023(3) 0.020(3)
C13 0.023(2) 0.030(3) 0.021(2) 0.000(2) 0.0051(19) 0.003(2)
C14 0.028(2) 0.020(2) 0.016(2) -0.0007(18) 0.0078(19) 0.0004(19)
C15 0.029(2) 0.022(2) 0.019(2) 0.0014(18) 0.0089(19) 0.0007(19)
C16 0.024(2) 0.037(3) 0.017(2) 0.011(2) 0.0027(19) 0.000(2)
C17 0.020(2) 0.026(2) 0.014(2) 0.0006(18) 0.0061(18) 0.0022(18)
C18 0.027(3) 0.031(3) 0.026(3) 0.006(2) 0.003(2) 0.010(2)
C19 0.020(2) 0.049(3) 0.025(3) 0.004(2) 0.000(2) 0.003(2)
C20 0.024(3) 0.039(3) 0.025(3) -0.005(2) 0.002(2) -0.004(2)
C21 0.027(3) 0.030(3) 0.027(3) 0.000(2) 0.010(2) -0.003(2)
C22 0.036(3) 0.028(3) 0.050(3) -0.004(2) 0.001(2) -0.007(2)
C23 0.024(2) 0.025(2) 0.014(2) 0.0009(18) 0.0069(18) 0.0034(19)
C24 0.021(2) 0.020(2) 0.023(2) 0.0045(18) 0.0029(18) -0.0013(18)
C25 0.028(2) 0.030(3) 0.027(3) 0.010(2) 0.006(2) -0.001(2)
C26 0.037(3) 0.040(3) 0.029(3) 0.010(2) 0.014(2) 0.004(2)
C27 0.039(3) 0.037(3) 0.028(3) 0.018(2) 0.006(2) -0.003(2)
C28 0.035(3) 0.036(3) 0.035(3) 0.021(2) 0.004(2) 0.006(2)
C29 0.023(2) 0.033(3) 0.035(3) 0.011(2) 0.007(2) 0.005(2)
C30 0.029(2) 0.020(2) 0.024(2) 0.0060(19) 0.009(2) -0.0008(19)
C31 0.028(3) 0.049(3) 0.022(3) 0.001(2) 0.001(2) 0.003(2)
C32 0.022(2) 0.029(2) 0.029(3) 0.005(2) 0.009(2) 0.0068(19)
C33 0.020(2) 0.031(3) 0.021(2) 0.005(2) 0.0066(19) 0.0090(19)
C34 0.024(2) 0.027(2) 0.023(2) -0.002(2) 0.0032(19) 0.0086(19)
C35 0.023(2) 0.039(3) 0.016(2) 0.000(2) 0.0028(19) 0.012(2)
C36 0.041(3) 0.042(3) 0.016(2) -0.003(2) 0.008(2) 0.016(2)
C37 0.129(6) 0.053(4) 0.029(3) 0.004(3) 0.028(4) 0.043(4)
C38 0.048(4) 0.098(5) 0.043(4) -0.014(3) 0.023(3) 0.013(3)
C39 0.053(3) 0.050(3) 0.023(3) 0.003(2) 0.009(2) 0.008(3)
C40 0.026(2) 0.041(3) 0.015(2) 0.007(2) 0.0060(19) 0.008(2)
C41 0.024(2) 0.033(3) 0.014(2) 0.0047(19) 0.0042(18) 0.0083(19)
C42 0.032(3) 0.034(3) 0.018(2) 0.006(2) 0.008(2) 0.004(2)
C43 0.071(4) 0.042(3) 0.028(3) 0.009(2) 0.017(3) -0.007(3)
C44 0.041(3) 0.038(3) 0.033(3) 0.010(2) 0.008(2) 0.010(2)
C45 0.034(3) 0.040(3) 0.026(3) 0.000(2) 0.004(2) -0.004(2)
C46 0.019(2) 0.029(2) 0.017(2) 0.0024(19) 0.0034(18) 0.0021(19)
C47 0.025(3) 0.057(3) 0.039(3) 0.008(3) 0.012(2) 0.009(2)
C48 0.036(3) 0.064(4) 0.058(4) 0.004(3) 0.009(3) -0.002(3)
C49 0.055(3) 0.058(4) 0.029(3) 0.016(3) 0.001(3) 0.005(3)
C50 0.053(3) 0.063(4) 0.019(3) 0.001(2) 0.007(2) 0.003(3)
C51 0.0890(17) 0.091(2) 0.0900(19) 0.0182(17) 0.0195(14) 0.0120(17)
C52 0.0890(16) 0.0903(17) 0.0893(15) 0.0187(12) 0.0203(12) 0.0123(13)
C51A 0.0892(19) 0.091(2) 0.0895(17) 0.0176(17) 0.0203(14) 0.0122(17)
C52A 0.0886(14) 0.0905(14) 0.0898(14) 0.0192(9) 0.0205(9) 0.0121(9)
C53 0.0869(15) 0.0904(15) 0.0897(14) 0.0201(11) 0.0214(11) 0.0122(12)
C54 0.0844(16) 0.0890(16) 0.0883(14) 0.0223(12) 0.0222(13) 0.0121(14)
C55 0.0826(17) 0.0880(17) 0.0871(15) 0.0244(14) 0.0240(14) 0.0111(15)
C56 0.0819(19) 0.0878(19) 0.0867(16) 0.0249(15) 0.0236(16) 0.0103(17)
C57 0.079(2) 0.090(2) 0.0855(18) 0.0267(19) 0.026(2) 0.008(2)

loop_
_atom_type_symbol
_atom_type_description
_atom_type_scat_dispersion_real
_atom_type_scat_dispersion_imag
_atom_type_scat_source
C C 0.0033 0.0016 'International Tables Vol C Tables 4.2.6.8 and 6.1.1.4'
H H 0.0000 0.0000 'International Tables Vol C Tables 4.2.6.8 and 6.1.1.4'
N N 0.0061 0.0033 'International Tables Vol C Tables 4.2.6.8 and 6.1.1.4'
O O 0.0106 0.0060 'International Tables Vol C Tables 4.2.6.8 and 6.1.1.4'
Si Si 0.0817 0.0704 'International Tables Vol C Tables 4.2.6.8 and 6.1.1.4'
Sm Sm -0.1638 3.4418 'International Tables Vol C Tables 4.2.6.8 and 6.1.1.4'

loop_
_geom_angle_atom_site_label_1
_geom_angle_atom_site_label_2
_geom_angle_atom_site_label_3
_geom_angle
_geom_angle_site_symmetry_1
_geom_angle_site_symmetry_3
_geom_angle_publ_flag
O1 Sm1 O2 103.71(10) . . ?
O1 Sm1 N3 95.16(11) . . ?
O2 Sm1 N3 101.75(11) . . ?
O1 Sm1 N1 73.82(10) . . ?
O2 Sm1 N1 107.23(10) . . ?
N3 Sm1 N1 150.67(11) . . ?
O1 Sm1 N2 153.54(10) . . ?
O2 Sm1 N2 76.22(10) . . ?
N3 Sm1 N2 110.88(11) . . ?
N1 Sm1 N2 80.90(10) . . ?
O1 Sm1 C30 145.67(11) . . ?
O2 Sm1 C30 104.74(11) . . ?
N3 Sm1 C30 97.46(12) . . ?
N1 Sm1 C30 79.69(11) . . ?
N2 Sm1 C30 29.56(10) . . ?
O1 Sm1 Si2 84.54(8) . . ?
O2 Sm1 Si2 133.72(8) . . ?
N3 Sm1 Si2 32.06(8) . . ?
N1 Sm1 Si2 118.68(7) . . ?
N2 Sm1 Si2 115.06(7) . . ?
C30 Sm1 Si2 89.48(9) . . ?
N3 Si1 C47 111.68(19) . . ?
N3 Si1 C48 112.9(2) . . ?
C47 Si1 C48 106.5(2) . . ?
N3 Si2 C50 116.9(2) . . ?
N3 Si2 C49 116.0(2) . . ?
C50 Si2 C49 107.5(2) . . ?
N3 Si2 Sm1 45.59(11) . . ?
C50 Si2 Sm1 115.05(17) . . ?
C49 Si2 Sm1 137.28(17) . . ?
C1 O1 Sm1 147.1(3) . . ?
C46 O2 Sm1 140.4(2) . . ?
C17 N1 C16 110.1(3) . . ?
C17 N1 C15 108.9(3) . . ?
C16 N1 C15 112.7(3) . . ?
C17 N1 Sm1 125.6(2) . . ?
C16 N1 Sm1 93.4(2) . . ?
C15 N1 Sm1 105.3(2) . . ?
C30 N2 C31 115.6(3) . . ?
C30 N2 C32 115.0(3) . . ?
C31 N2 C32 108.5(3) . . ?
C30 N2 Sm1 83.9(2) . . ?
C31 N2 Sm1 138.2(3) . . ?
C32 N2 Sm1 93.4(2) . . ?
Si2 N3 Si1 125.1(2) . . ?
Si2 N3 Sm1 102.34(16) . . ?
Si1 N3 Sm1 131.66(17) . . ?
O1 C1 C14 118.1(4) . . ?
O1 C1 C2 122.8(4) . . ?
C14 C1 C2 119.0(4) . . ?
C7 C2 C1 117.3(4) . . ?
C7 C2 C3 121.5(4) . . ?
C1 C2 C3 121.2(4) . . ?
C6 C3 C2 111.9(4) . . ?
C6 C3 C5 108.1(4) . . ?
C2 C3 C5 109.5(4) . . ?
C6 C3 C4 107.6(4) . . ?
C2 C3 C4 109.3(4) . . ?
C5 C3 C4 110.4(4) . . ?
C8 C7 C2 124.1(4) . . ?
C13 C8 C7 117.0(4) . . ?
C13 C8 C9 123.8(4) . . ?
C7 C8 C9 119.2(4) . . ?
C12 C9 C11 109.4(4) . . ?
C12 C9 C10 107.4(4) . . ?
C11 C9 C10 108.1(4) . . ?
C12 C9 C8 111.7(4) . . ?
C11 C9 C8 109.9(4) . . ?
C10 C9 C8 110.2(4) . . ?
C8 C13 C14 121.7(4) . . ?
C13 C14 C1 120.9(4) . . ?
C13 C14 C15 119.3(4) . . ?
C1 C14 C15 119.8(4) . . ?
C14 C15 N1 115.9(3) . . ?
C23 C17 C18 120.5(4) . . ?
C23 C17 N1 121.0(4) . . ?
C18 C17 N1 118.5(4) . . ?
C19 C18 C17 120.1(4) . . ?
C20 C19 C18 119.7(4) . . ?
C19 C20 C21 121.1(4) . . ?
C20 C21 C23 119.4(4) . . ?
C20 C21 C22 119.2(4) . . ?
C23 C21 C22 121.3(4) . . ?
C17 C23 C21 119.2(4) . . ?
C17 C23 C24 124.7(4) . . ?
C21 C23 C24 116.0(4) . . ?
C25 C24 C30 118.5(4) . . ?
C25 C24 C23 117.4(4) . . ?
C30 C24 C23 123.2(4) . . ?
C27 C25 C24 120.5(4) . . ?
C27 C25 C26 119.3(4) . . ?
C24 C25 C26 120.2(4) . . ?
C28 C27 C25 120.5(4) . . ?
C29 C28 C27 120.5(4) . . ?
C28 C29 C30 121.3(4) . . ?
C29 C30 C24 118.6(4) . . ?
C29 C30 N2 120.9(4) . . ?
C24 C30 N2 120.3(4) . . ?
C29 C30 Sm1 106.3(3) . . ?
C24 C30 Sm1 93.1(2) . . ?
N2 C30 Sm1 66.50(19) . . ?
C33 C32 N2 113.2(3) . . ?
C46 C33 C34 121.5(4) . . ?
C46 C33 C32 119.4(4) . . ?
C34 C33 C32 119.0(4) . . ?
C35 C34 C33 121.2(4) . . ?
C40 C35 C34 116.4(4) . . ?
C40 C35 C36 120.7(4) . . ?
C34 C35 C36 122.9(4) . . ?
C37 C36 C39 109.4(4) . . ?
C37 C36 C35 112.5(4) . . ?
C39 C36 C35 109.0(4) . . ?
C37 C36 C38 107.4(4) . . ?
C39 C36 C38 108.1(4) . . ?
C35 C36 C38 110.4(4) . . ?
C35 C40 C41 124.9(4) . . ?
C40 C41 C46 117.0(4) . . ?
C40 C41 C42 121.8(4) . . ?
C46 C41 C42 121.2(4) . . ?
C45 C42 C43 106.9(4) . . ?
C45 C42 C41 109.2(3) . . ?
C43 C42 C41 112.2(4) . . ?
C45 C42 C44 110.1(4) . . ?
C43 C42 C44 108.1(4) . . ?
C41 C42 C44 110.3(4) . . ?
O2 C46 C33 119.3(4) . . ?
O2 C46 C41 121.8(4) . . ?
C33 C46 C41 118.9(4) . . ?
C51 C52 C53 100.9(10) . . ?
C51A C52A C53 107.9(14) . . ?
C52A C53 C54 124.5(10) . . ?
C52A C53 C52 25.0(8) . . ?
C54 C53 C52 110.3(7) . . ?
C55 C54 C53 117.3(6) . . ?
C56 C55 C54 119.8(6) . . ?
C55 C56 C57 117.0(6) . . ?

loop_
_geom_bond_atom_site_label_1
_geom_bond_atom_site_label_2
_geom_bond_distance
_geom_bond_site_symmetry_2
_geom_bond_publ_flag
Sm1 O1 2.152(3) . ?
Sm1 O2 2.173(3) . ?
Sm1 N3 2.294(3) . ?
Sm1 N1 2.654(3) . ?
Sm1 N2 2.688(3) . ?
Sm1 C30 2.915(4) . ?
Sm1 Si2 3.1374(12) . ?
Si1 N3 1.705(3) . ?
Si1 C47 1.851(5) . ?
Si1 C48 1.863(5) . ?
Si2 N3 1.705(3) . ?
Si2 C50 1.860(5) . ?
Si2 C49 1.865(5) . ?
O1 C1 1.339(5) . ?
O2 C46 1.342(5) . ?
N1 C17 1.459(5) . ?
N1 C16 1.489(5) . ?
N1 C15 1.514(5) . ?
N2 C30 1.446(5) . ?
N2 C31 1.476(5) . ?
N2 C32 1.498(5) . ?
C1 C14 1.403(6) . ?
C1 C2 1.420(5) . ?
C2 C7 1.402(6) . ?
C2 C3 1.530(6) . ?
C3 C6 1.529(6) . ?
C3 C5 1.533(6) . ?
C3 C4 1.535(6) . ?
C7 C8 1.395(6) . ?
C8 C13 1.376(6) . ?
C8 C9 1.539(6) . ?
C9 C12 1.524(6) . ?
C9 C11 1.524(6) . ?
C9 C10 1.538(6) . ?
C13 C14 1.394(6) . ?
C14 C15 1.500(5) . ?
C17 C23 1.375(5) . ?
C17 C18 1.401(6) . ?
C18 C19 1.382(6) . ?
C19 C20 1.377(6) . ?
C20 C21 1.386(6) . ?
C21 C23 1.414(6) . ?
C21 C22 1.500(6) . ?
C23 C24 1.497(6) . ?
C24 C25 1.411(5) . ?
C24 C30 1.425(6) . ?
C25 C27 1.383(6) . ?
C25 C26 1.513(6) . ?
C27 C28 1.374(6) . ?
C28 C29 1.368(6) . ?
C29 C30 1.402(6) . ?
C32 C33 1.494(5) . ?
C33 C46 1.382(6) . ?
C33 C34 1.400(6) . ?
C34 C35 1.388(6) . ?
C35 C40 1.387(6) . ?
C35 C36 1.534(6) . ?
C36 C37 1.509(7) . ?
C36 C39 1.532(6) . ?
C36 C38 1.550(7) . ?
C40 C41 1.397(5) . ?
C41 C46 1.427(5) . ?
C41 C42 1.540(6) . ?
C42 C45 1.532(6) . ?
C42 C43 1.536(6) . ?
C42 C44 1.542(6) . ?
C51 C52 1.561(19) . ?
C52 C53 1.721(16) . ?
C51A C52A 1.42(2) . ?
C52A C53 1.456(18) . ?
C53 C54 1.485(9) . ?
C54 C55 1.471(9) . ?
C55 C56 1.460(9) . ?
C56 C57 1.484(9) . ?
